data_7024335
loop_
_publ_author_name
'Kandala, Srikanth'
'Hammons, Casey'
'Watson, William H.'
'Wang, Xiaoping'
'Richmond, Michael G.'

_publ_section_title
;
 Ligand substitution behavior of Ru(6)(mu(6)-C)(CO)(17) with unsaturated
 diphosphines: facile capping of a polyhedral face and photochemically
 promoted P-C bond cleavage in the cluster
 Ru(6)(mu(6)-C)(CO)(14)(mu(3)-bpcd).
;
_journal_issue 6
_journal_name_full 'Dalton transactions (Cambridge, England : 2003)'
_journal_page_first 1620
_journal_page_last 1629
_journal_paper_doi 10.1039/b915337c
_journal_volume 39
_journal_year 2010
_chemical_formula_sum 'C43 H22 O15 P2 Ru6'
_chemical_formula_weight 1446.97
_chemical_name_systematic
;
?
;
_space_group_IT_number 2
_symmetry_cell_setting triclinic
_symmetry_space_group_name_Hall '-P 1'
_symmetry_space_group_name_H-M 'P -1'
_atom_sites_solution_hydrogens geom
_atom_sites_solution_primary direct
_atom_sites_solution_secondary difmap
_audit_creation_method SHELXL-97
_cell_angle_alpha 103.363(3)
_cell_angle_beta 97.888(3)
_cell_angle_gamma 104.350(3)
_cell_formula_units_Z 4
_cell_length_a 10.9089(18)
_cell_length_b 16.326(3)
_cell_length_c 27.660(5)
_cell_measurement_reflns_used 1024
_cell_measurement_temperature 213(2)
_cell_measurement_theta_max 28.09
_cell_measurement_theta_min 2.58
_cell_volume 4543.3(14)
_computing_cell_refinement 'Bruker SMART'
_computing_data_collection 'Bruker SMART'
_computing_data_reduction 'Bruker SAINT'
_computing_molecular_graphics 'Bruker SHELXTL'
_computing_publication_material 'Bruker SHELXTL'
_computing_structure_refinement 'SHELXL-97 (Sheldrick, 1997)'
_computing_structure_solution 'SHELXS-97 (Sheldrick, 1990)'
_diffrn_ambient_temperature 213(2)
_diffrn_measured_fraction_theta_full 0.900
_diffrn_measured_fraction_theta_max 0.900
_diffrn_measurement_device_type 'CCD area detector'
_diffrn_measurement_method 'phi and omega scans'
_diffrn_radiation_monochromator graphite
_diffrn_radiation_source 'fine-focus sealed tube'
_diffrn_radiation_type MoK\a
_diffrn_radiation_wavelength 0.71073
_diffrn_reflns_av_R_equivalents 0.0543
_diffrn_reflns_av_sigmaI/netI 0.0756
_diffrn_reflns_limit_h_max 14
_diffrn_reflns_limit_h_min -14
_diffrn_reflns_limit_k_max 21
_diffrn_reflns_limit_k_min -20
_diffrn_reflns_limit_l_max 36
_diffrn_reflns_limit_l_min -36
_diffrn_reflns_number 38797
_diffrn_reflns_theta_full 28.25
_diffrn_reflns_theta_max 28.25
_diffrn_reflns_theta_min 1.35
_exptl_absorpt_coefficient_mu 2.083
_exptl_absorpt_correction_T_max 0.9523
_exptl_absorpt_correction_T_min 0.6710
_exptl_absorpt_correction_type SADABS
_exptl_crystal_colour Dark
_exptl_crystal_density_diffrn 2.115
_exptl_crystal_density_meas 0
_exptl_crystal_density_method 'not measured'
_exptl_crystal_description block
_exptl_crystal_F_000 2776
_exptl_crystal_size_max 0.40
_exptl_crystal_size_mid 0.23
_exptl_crystal_size_min 0.22
_refine_diff_density_max 1.054
_refine_diff_density_min -0.996
_refine_diff_density_rms 0.150
_refine_ls_extinction_method none
_refine_ls_goodness_of_fit_ref 0.901
_refine_ls_hydrogen_treatment constr
_refine_ls_matrix_type full
_refine_ls_number_parameters 1189
_refine_ls_number_reflns 20237
_refine_ls_number_restraints 0
_refine_ls_restrained_S_all 0.901
_refine_ls_R_factor_all 0.0741
_refine_ls_R_factor_gt 0.0416
_refine_ls_shift/su_max 0.036
_refine_ls_shift/su_mean 0.002
_refine_ls_structure_factor_coef Fsqd
_refine_ls_weighting_details 'calc w=1/[\s^2^(Fo^2^)+(0.0545P)^2^+0.0000P] where P=(Fo^2^+2Fc^2^)/3'
_refine_ls_weighting_scheme calc
_refine_ls_wR_factor_gt 0.0898
_refine_ls_wR_factor_ref 0.1065
_reflns_number_gt 13855
_reflns_number_total 20237
_reflns_threshold_expression >2sigma(I)
_cod_data_source_file b915337c.txt
_cod_data_source_block w1410m
_cod_depositor_comments
;
The following automatic conversions were performed:

'_symmetry_cell_setting' value 'Triclinic' changed to 'triclinic'
according to /home/saulius/struct/CIF-dictionaries/cif_core.dic
dictionary named 'cif_core.dic' version 2.4.2 from 2011-04-26.

Automatic conversion script
Id: cif_fix_values 1891 2012-01-12 08:04:46Z andrius 

The following automatic conversions were performed:

'_refine_ls_hydrogen_treatment' value 'constrained' was replaced with
the value 'constr' as specified in the replacement file
'src/cod-tools/trunk/data/replacement-values/replacement_values.lst'.

Automatic conversion script
Id: cif_fix_values 5376 2017-05-30 11:51:03Z andrius 
;
_cod_original_cell_volume 4543.3(13)
_cod_original_sg_symbol_H-M P-1
_cod_database_code 7024335

loop_
_symmetry_equiv_pos_as_xyz
'x, y, z'
'-x, -y, -z'

loop_
_atom_site_label
_atom_site_type_symbol
_atom_site_fract_x
_atom_site_fract_y
_atom_site_fract_z
_atom_site_U_iso_or_equiv
_atom_site_adp_type
_atom_site_occupancy
_atom_site_symmetry_multiplicity
_atom_site_calc_flag
_atom_site_refinement_flags
Ru1 Ru 0.22820(4) 1.01249(3) 0.117348(15) 0.02151(10) Uani 1 1 d .
Ru2 Ru 0.23960(4) 1.01376(3) 0.223404(16) 0.02503(10) Uani 1 1 d .
Ru3 Ru 0.47458(5) 0.95817(3) 0.223854(17) 0.03142(12) Uani 1 1 d .
Ru4 Ru 0.46097(4) 0.97208(3) 0.118747(16) 0.02630(11) Uani 1 1 d .
Ru5 Ru 0.25178(4) 0.85761(3) 0.144285(16) 0.02367(10) Uani 1 1 d .
Ru6 Ru 0.45078(4) 1.11991(3) 0.197092(16) 0.02572(10) Uani 1 1 d .
Ru7 Ru 0.86368(5) 0.75697(3) 0.418403(17) 0.02697(11) Uani 1 1 d .
Ru8 Ru 0.86910(5) 0.70798(3) 0.308499(17) 0.02758(11) Uani 1 1 d .
Ru9 Ru 0.82225(4) 0.52988(3) 0.308724(16) 0.02493(10) Uani 1 1 d .
Ru10 Ru 0.83235(4) 0.57807(3) 0.416477(16) 0.02536(10) Uani 1 1 d .
Ru11 Ru 1.04162(4) 0.66352(3) 0.382129(16) 0.02446(10) Uani 1 1 d .
Ru12 Ru 0.64809(5) 0.62732(3) 0.346983(18) 0.03042(11) Uani 1 1 d .
P1 P 0.15904(14) 0.81754(9) 0.05870(5) 0.0241(3) Uani 1 1 d .
P2 P 0.30905(15) 1.16475(10) 0.24436(5) 0.0287(3) Uani 1 1 d .
P3 P 1.04230(15) 0.79416(10) 0.48323(5) 0.0281(3) Uani 1 1 d .
P4 P 0.83857(14) 0.58778(10) 0.24071(5) 0.0270(3) Uani 1 1 d .
O1 O 0.0272(4) 0.9083(3) -0.02657(16) 0.0441(11) Uani 1 1 d .
O2 O 0.4590(4) 1.0894(3) 0.02696(16) 0.0465(12) Uani 1 1 d .
O3 O 0.2365(5) 1.1874(3) 0.09451(16) 0.0460(12) Uani 1 1 d .
O4 O -0.0565(4) 0.9919(3) 0.11994(16) 0.0430(11) Uani 1 1 d .
O5 O -0.0405(5) 0.9712(4) 0.23433(19) 0.0620(15) Uani 1 1 d .
O6 O 0.3062(5) 1.0026(3) 0.33104(16) 0.0517(13) Uani 1 1 d .
O7 O 0.6710(6) 1.0561(4) 0.3226(2) 0.085(2) Uani 1 1 d .
O8 O 0.6853(5) 0.8914(5) 0.1816(2) 0.0772(19) Uani 1 1 d .
O9 O 0.3909(5) 0.8032(4) 0.2674(2) 0.0674(16) Uani 1 1 d .
O10 O 0.6942(4) 1.1124(3) 0.11008(18) 0.0530(13) Uani 1 1 d .
O11 O 0.5369(5) 0.8142(3) 0.06377(19) 0.0586(14) Uani 1 1 d .
O12 O 0.3772(5) 0.7101(3) 0.1368(2) 0.0585(14) Uani 1 1 d .
O13 O 0.0207(4) 0.7635(3) 0.18084(17) 0.0484(12) Uani 1 1 d .
O14 O 0.5264(5) 1.2660(3) 0.14677(17) 0.0540(13) Uani 1 1 d .
O15 O 0.7018(5) 1.2142(3) 0.27253(19) 0.0632(15) Uani 1 1 d .
O16 O 1.3411(4) 0.7626(3) 0.49377(18) 0.0507(12) Uani 1 1 d .
O17 O 1.0614(5) 0.4741(3) 0.44860(19) 0.0528(13) Uani 1 1 d .
O18 O 0.6787(5) 0.7713(3) 0.49131(18) 0.0533(13) Uani 1 1 d .
O19 O 0.8778(5) 0.9327(3) 0.3951(2) 0.0601(14) Uani 1 1 d .
O20 O 0.6727(6) 0.7848(4) 0.2632(2) 0.088(2) Uani 1 1 d .
O21 O 1.0819(6) 0.8474(4) 0.2900(2) 0.100(3) Uani 1 1 d .
O22 O 0.5809(4) 0.3758(3) 0.27312(17) 0.0498(12) Uani 1 1 d .
O23 O 0.9692(5) 0.3967(4) 0.2827(2) 0.0691(16) Uani 1 1 d .
O24 O 0.7796(4) 0.3795(3) 0.39272(17) 0.0456(11) Uani 1 1 d .
O25 O 0.7185(5) 0.5910(4) 0.51188(19) 0.0644(15) Uani 1 1 d .
O26 O 1.2061(5) 0.5477(4) 0.34421(18) 0.0601(14) Uani 1 1 d .
O27 O 1.2614(5) 0.8079(3) 0.36882(19) 0.0591(14) Uani 1 1 d .
O28 O 0.4902(5) 0.5442(4) 0.4145(2) 0.0747(17) Uani 1 1 d .
O29 O 0.5315(5) 0.7796(4) 0.3684(2) 0.0762(18) Uani 1 1 d .
O30 O 0.4322(5) 0.5277(4) 0.2543(2) 0.083(2) Uani 1 1 d .
C1 C 0.3358(5) 0.9755(4) 0.0582(2) 0.0274(12) Uani 1 1 d .
C2 C 0.2071(5) 0.9179(3) 0.03974(18) 0.0232(11) Uani 1 1 d .
C3 C 0.1368(5) 0.9431(4) -0.0027(2) 0.0285(13) Uani 1 1 d .
C4 C 0.2305(6) 1.0227(4) -0.0104(2) 0.0321(13) Uani 1 1 d .
H4A H 0.2413 1.0113 -0.0457 0.038 Uiso 1 1 calc R
H4B H 0.1986 1.0743 -0.0023 0.038 Uiso 1 1 calc R
C5 C 0.3574(6) 1.0378(4) 0.0252(2) 0.0297(13) Uani 1 1 d .
C6 C -0.0154(5) 0.7702(4) 0.0362(2) 0.0297(13) Uani 1 1 d .
C7 C -0.1005(6) 0.7820(5) 0.0688(3) 0.0418(16) Uani 1 1 d .
H7 H -0.0681 0.8178 0.1024 0.050 Uiso 1 1 calc R
C8 C -0.2309(7) 0.7420(6) 0.0524(3) 0.064(2) Uani 1 1 d .
H8 H -0.2868 0.7485 0.0751 0.077 Uiso 1 1 calc R
C9 C -0.2803(8) 0.6920(6) 0.0027(4) 0.073(3) Uani 1 1 d .
H9 H -0.3700 0.6665 -0.0089 0.087 Uiso 1 1 calc R
C10 C -0.1982(7) 0.6799(5) -0.0297(3) 0.059(2) Uani 1 1 d .
H10 H -0.2316 0.6446 -0.0633 0.071 Uiso 1 1 calc R
C11 C -0.0661(6) 0.7191(4) -0.0134(2) 0.0435(16) Uani 1 1 d .
H11 H -0.0106 0.7110 -0.0361 0.052 Uiso 1 1 calc R
C12 C 0.2154(5) 0.7346(4) 0.0186(2) 0.0316(13) Uani 1 1 d .
C13 C 0.2853(6) 0.7509(5) -0.0179(2) 0.0445(17) Uani 1 1 d .
H13 H 0.3047 0.8066 -0.0240 0.053 Uiso 1 1 calc R
C14 C 0.3270(7) 0.6835(5) -0.0458(3) 0.056(2) Uani 1 1 d .
H14 H 0.3750 0.6942 -0.0706 0.067 Uiso 1 1 calc R
C15 C 0.2990(7) 0.6031(5) -0.0374(3) 0.057(2) Uani 1 1 d .
H15 H 0.3270 0.5584 -0.0566 0.068 Uiso 1 1 calc R
C16 C 0.2302(8) 0.5865(5) -0.0013(3) 0.055(2) Uani 1 1 d .
H16 H 0.2122 0.5306 0.0044 0.066 Uiso 1 1 calc R
C17 C 0.1872(7) 0.6504(4) 0.0268(2) 0.0421(16) Uani 1 1 d .
H17 H 0.1391 0.6382 0.0513 0.051 Uiso 1 1 calc R
C18 C 0.3507(5) 0.9856(4) 0.17215(19) 0.0256(12) Uani 1 1 d .
C19 C 0.2080(6) 1.2235(4) 0.2178(2) 0.0314(13) Uani 1 1 d .
C20 C 0.2648(6) 1.3050(4) 0.2092(2) 0.0422(16) Uani 1 1 d .
H20 H 0.3551 1.3297 0.2181 0.051 Uiso 1 1 calc R
C21 C 0.1891(7) 1.3485(5) 0.1879(3) 0.0496(18) Uani 1 1 d .
H21 H 0.2281 1.4026 0.1822 0.059 Uiso 1 1 calc R
C22 C 0.0563(8) 1.3135(5) 0.1748(3) 0.058(2) Uani 1 1 d .
H22 H 0.0055 1.3434 0.1598 0.069 Uiso 1 1 calc R
C23 C -0.0012(7) 1.2361(5) 0.1838(3) 0.059(2) Uani 1 1 d .
H23 H -0.0918 1.2133 0.1756 0.071 Uiso 1 1 calc R
C24 C 0.0738(6) 1.1901(4) 0.2050(2) 0.0428(16) Uani 1 1 d .
H24 H 0.0333 1.1362 0.2107 0.051 Uiso 1 1 calc R
C25 C 0.3646(6) 1.2270(4) 0.3106(2) 0.0327(14) Uani 1 1 d .
C26 C 0.3118(6) 1.2940(4) 0.3317(2) 0.0442(17) Uani 1 1 d .
H26 H 0.2519 1.3104 0.3109 0.053 Uiso 1 1 calc R
C27 C 0.3487(8) 1.3357(5) 0.3833(3) 0.058(2) Uani 1 1 d .
H27 H 0.3129 1.3801 0.3976 0.070 Uiso 1 1 calc R
C28 C 0.4366(7) 1.3127(6) 0.4137(3) 0.061(2) Uani 1 1 d .
H28 H 0.4616 1.3417 0.4486 0.074 Uiso 1 1 calc R
C29 C 0.4887(7) 1.2474(5) 0.3933(2) 0.058(2) Uani 1 1 d .
H29 H 0.5480 1.2312 0.4145 0.069 Uiso 1 1 calc R
C30 C 0.4547(6) 1.2050(5) 0.3417(2) 0.0450(17) Uani 1 1 d .
H30 H 0.4926 1.1615 0.3279 0.054 Uiso 1 1 calc R
C31 C 0.2357(6) 1.1226(4) 0.1032(2) 0.0307(13) Uani 1 1 d .
C32 C 0.0509(6) 0.9995(4) 0.1200(2) 0.0322(13) Uani 1 1 d .
C33 C 0.0640(6) 0.9877(4) 0.2290(2) 0.0374(15) Uani 1 1 d .
C34 C 0.2842(6) 1.0057(4) 0.2898(2) 0.0363(14) Uani 1 1 d .
C35 C 0.6001(7) 1.0208(5) 0.2852(3) 0.0521(19) Uani 1 1 d .
C36 C 0.6031(7) 0.9200(6) 0.1909(3) 0.055(2) Uani 1 1 d .
C37 C 0.4210(6) 0.8605(5) 0.2502(3) 0.0461(17) Uani 1 1 d .
C38 C 0.6024(6) 1.0623(5) 0.1132(2) 0.0397(15) Uani 1 1 d .
C39 C 0.5079(6) 0.8738(4) 0.0835(2) 0.0371(15) Uani 1 1 d .
C40 C 0.3277(6) 0.7642(4) 0.1393(2) 0.0365(14) Uani 1 1 d .
C41 C 0.1077(6) 0.8017(4) 0.1684(2) 0.0355(14) Uani 1 1 d .
C42 C 0.4960(6) 1.2106(4) 0.1659(2) 0.0363(15) Uani 1 1 d .
C43 C 0.6064(6) 1.1771(4) 0.2452(2) 0.0409(16) Uani 1 1 d .
C44 C 1.0210(5) 0.6129(4) 0.44888(19) 0.0252(12) Uani 1 1 d .
C45 C 1.1063(5) 0.7023(4) 0.4668(2) 0.0278(12) Uani 1 1 d .
C46 C 1.2443(6) 0.7008(4) 0.4810(2) 0.0327(13) Uani 1 1 d .
C47 C 1.2414(6) 0.6060(4) 0.4768(2) 0.0365(14) Uani 1 1 d .
H47A H 1.2957 0.5872 0.4536 0.044 Uiso 1 1 calc R
H47B H 1.2729 0.5992 0.5102 0.044 Uiso 1 1 calc R
C48 C 1.1028(6) 0.5529(4) 0.4567(2) 0.0340(14) Uani 1 1 d .
C49 C 1.0099(6) 0.8003(4) 0.5471(2) 0.0316(13) Uani 1 1 d .
C50 C 1.0392(6) 0.7452(4) 0.5741(2) 0.0385(15) Uani 1 1 d .
H50 H 1.0720 0.6997 0.5590 0.046 Uiso 1 1 calc R
C51 C 1.0207(7) 0.7560(5) 0.6242(3) 0.0525(19) Uani 1 1 d .
H51 H 1.0392 0.7173 0.6426 0.063 Uiso 1 1 calc R
C52 C 0.9750(7) 0.8241(5) 0.6459(3) 0.056(2) Uani 1 1 d .
H52 H 0.9659 0.8335 0.6799 0.067 Uiso 1 1 calc R
C53 C 0.9428(7) 0.8779(5) 0.6186(3) 0.055(2) Uani 1 1 d .
H53 H 0.9072 0.9222 0.6331 0.066 Uiso 1 1 calc R
C54 C 0.9625(7) 0.8673(4) 0.5691(2) 0.0458(17) Uani 1 1 d .
H54 H 0.9435 0.9060 0.5507 0.055 Uiso 1 1 calc R
C55 C 1.1755(6) 0.8948(4) 0.4945(2) 0.0340(14) Uani 1 1 d .
C56 C 1.2641(6) 0.9276(4) 0.5409(2) 0.0427(16) Uani 1 1 d .
H56 H 1.2558 0.8980 0.5662 0.051 Uiso 1 1 calc R
C57 C 1.3635(6) 1.0034(4) 0.5493(3) 0.0480(18) Uani 1 1 d .
H57 H 1.4209 1.0267 0.5810 0.058 Uiso 1 1 calc R
C58 C 1.3799(7) 1.0454(4) 0.5121(3) 0.0516(19) Uani 1 1 d .
H58 H 1.4505 1.0957 0.5181 0.062 Uiso 1 1 calc R
C59 C 1.2935(7) 1.0143(4) 0.4659(3) 0.0492(18) Uani 1 1 d .
H59 H 1.3046 1.0437 0.4406 0.059 Uiso 1 1 calc R
C60 C 1.1892(6) 0.9387(4) 0.4571(2) 0.0393(15) Uani 1 1 d .
H60 H 1.1288 0.9177 0.4261 0.047 Uiso 1 1 calc R
C61 C 0.8432(5) 0.6466(3) 0.36408(19) 0.0252(12) Uani 1 1 d .
C62 C 0.6991(5) 0.5613(4) 0.1889(2) 0.0294(13) Uani 1 1 d .
C63 C 0.6842(6) 0.6240(4) 0.1635(2) 0.0408(15) Uani 1 1 d .
H63 H 0.7448 0.6801 0.1734 0.049 Uiso 1 1 calc R
C64 C 0.5795(6) 0.6031(5) 0.1234(2) 0.0447(16) Uani 1 1 d .
H64 H 0.5707 0.6451 0.1061 0.054 Uiso 1 1 calc R
C65 C 0.4896(6) 0.5228(5) 0.1089(2) 0.0449(17) Uani 1 1 d .
H65 H 0.4183 0.5099 0.0823 0.054 Uiso 1 1 calc R
C66 C 0.5041(6) 0.4608(5) 0.1337(2) 0.0465(17) Uani 1 1 d .
H66 H 0.4424 0.4052 0.1238 0.056 Uiso 1 1 calc R
C67 C 0.6090(6) 0.4793(4) 0.1732(2) 0.0373(15) Uani 1 1 d .
H67 H 0.6187 0.4359 0.1893 0.045 Uiso 1 1 calc R
C68 C 0.9660(6) 0.5729(4) 0.2063(2) 0.0319(13) Uani 1 1 d .
C69 C 1.0947(6) 0.6104(4) 0.2296(2) 0.0398(15) Uani 1 1 d .
H69 H 1.1168 0.6443 0.2637 0.048 Uiso 1 1 calc R
C70 C 1.1911(7) 0.5990(5) 0.2040(3) 0.0481(17) Uani 1 1 d .
H70 H 1.2781 0.6248 0.2208 0.058 Uiso 1 1 calc R
C71 C 1.1615(8) 0.5500(5) 0.1537(3) 0.0532(19) Uani 1 1 d .
H71 H 1.2275 0.5419 0.1362 0.064 Uiso 1 1 calc R
C72 C 1.0339(8) 0.5134(5) 0.1299(3) 0.058(2) Uani 1 1 d .
H72 H 1.0125 0.4800 0.0957 0.069 Uiso 1 1 calc R
C73 C 0.9365(7) 0.5250(5) 0.1555(2) 0.0454(17) Uani 1 1 d .
H73 H 0.8497 0.5003 0.1384 0.055 Uiso 1 1 calc R
C74 C 0.7511(6) 0.7690(4) 0.4646(2) 0.0360(14) Uani 1 1 d .
C75 C 0.8767(6) 0.8672(4) 0.4032(2) 0.0394(15) Uani 1 1 d .
C76 C 0.7447(8) 0.7550(5) 0.2803(3) 0.0526(19) Uani 1 1 d .
C77 C 1.0024(8) 0.7943(5) 0.2958(2) 0.055(2) Uani 1 1 d .
C78 C 0.6701(6) 0.4365(4) 0.2861(2) 0.0349(14) Uani 1 1 d .
C79 C 0.9174(6) 0.4484(4) 0.2925(2) 0.0391(15) Uani 1 1 d .
C80 C 0.8043(6) 0.4541(4) 0.4013(2) 0.0344(14) Uani 1 1 d .
C81 C 0.7637(6) 0.5872(4) 0.4765(3) 0.0407(15) Uani 1 1 d .
C82 C 1.1399(6) 0.5883(5) 0.3584(2) 0.0402(15) Uani 1 1 d .
C83 C 1.1763(6) 0.7561(4) 0.3730(2) 0.0382(15) Uani 1 1 d .
C84 C 0.5616(6) 0.5707(5) 0.3913(3) 0.0460(17) Uani 1 1 d .
C85 C 0.5784(7) 0.7247(5) 0.3608(2) 0.0502(18) Uani 1 1 d .
C86 C 0.5138(7) 0.5642(5) 0.2888(3) 0.0510(18) Uani 1 1 d .

loop_
_atom_site_aniso_label
_atom_site_aniso_U_11
_atom_site_aniso_U_22
_atom_site_aniso_U_33
_atom_site_aniso_U_23
_atom_site_aniso_U_13
_atom_site_aniso_U_12
Ru1 0.0239(2) 0.0241(2) 0.0162(2) 0.00585(17) 0.00256(17) 0.00708(18)
Ru2 0.0272(2) 0.0279(2) 0.0163(2) 0.00557(18) 0.00316(18) 0.00269(19)
Ru3 0.0288(3) 0.0402(3) 0.0243(2) 0.0133(2) -0.00154(19) 0.0079(2)
Ru4 0.0230(2) 0.0334(3) 0.0226(2) 0.00791(19) 0.00436(18) 0.0084(2)
Ru5 0.0273(2) 0.0251(2) 0.0194(2) 0.00784(18) 0.00376(18) 0.00791(19)
Ru6 0.0260(2) 0.0272(2) 0.0192(2) 0.00543(18) 0.00267(18) 0.00128(19)
Ru7 0.0340(3) 0.0234(2) 0.0232(2) 0.00349(18) 0.00546(19) 0.0109(2)
Ru8 0.0379(3) 0.0228(2) 0.0220(2) 0.00705(18) 0.00434(19) 0.0090(2)
Ru9 0.0315(3) 0.0217(2) 0.0205(2) 0.00429(17) 0.00512(18) 0.00738(19)
Ru10 0.0316(3) 0.0245(2) 0.0214(2) 0.00688(18) 0.00787(19) 0.0089(2)
Ru11 0.0284(2) 0.0260(2) 0.0197(2) 0.00611(18) 0.00550(18) 0.00901(19)
Ru12 0.0294(3) 0.0306(3) 0.0298(3) 0.0051(2) 0.0036(2) 0.0105(2)
P1 0.0256(7) 0.0257(8) 0.0207(7) 0.0059(6) 0.0063(6) 0.0066(6)
P2 0.0332(8) 0.0268(8) 0.0191(7) 0.0022(6) 0.0034(6) 0.0015(6)
P3 0.0347(8) 0.0258(8) 0.0221(7) 0.0038(6) 0.0050(6) 0.0088(7)
P4 0.0321(8) 0.0260(8) 0.0217(7) 0.0058(6) 0.0041(6) 0.0075(6)
O1 0.036(3) 0.046(3) 0.041(3) 0.018(2) -0.012(2) 0.001(2)
O2 0.036(3) 0.055(3) 0.045(3) 0.027(2) 0.006(2) -0.003(2)
O3 0.070(3) 0.032(3) 0.035(2) 0.013(2) -0.001(2) 0.015(2)
O4 0.033(3) 0.058(3) 0.038(3) 0.011(2) 0.003(2) 0.016(2)
O5 0.041(3) 0.082(4) 0.061(3) 0.024(3) 0.014(3) 0.008(3)
O6 0.062(3) 0.061(3) 0.026(2) 0.017(2) 0.004(2) 0.005(3)
O7 0.078(4) 0.094(5) 0.051(3) 0.014(3) -0.036(3) -0.001(3)
O8 0.046(3) 0.138(6) 0.060(4) 0.031(4) 0.008(3) 0.049(4)
O9 0.074(4) 0.064(4) 0.066(4) 0.042(3) -0.002(3) 0.009(3)
O10 0.039(3) 0.060(3) 0.054(3) 0.016(3) 0.015(2) 0.000(2)
O11 0.065(3) 0.061(3) 0.057(3) 0.008(3) 0.014(3) 0.038(3)
O12 0.067(3) 0.052(3) 0.069(4) 0.020(3) 0.013(3) 0.038(3)
O13 0.047(3) 0.052(3) 0.050(3) 0.026(2) 0.018(2) 0.006(2)
O14 0.074(4) 0.039(3) 0.043(3) 0.019(2) 0.013(3) -0.001(2)
O15 0.041(3) 0.061(3) 0.062(3) 0.012(3) -0.018(3) -0.010(3)
O16 0.041(3) 0.047(3) 0.056(3) 0.011(2) -0.001(2) 0.008(2)
O17 0.052(3) 0.036(3) 0.071(3) 0.017(2) 0.001(3) 0.017(2)
O18 0.058(3) 0.055(3) 0.054(3) 0.014(3) 0.027(3) 0.024(3)
O19 0.080(4) 0.028(3) 0.077(4) 0.021(3) 0.013(3) 0.019(3)
O20 0.124(5) 0.120(6) 0.067(4) 0.047(4) 0.028(4) 0.096(5)
O21 0.109(5) 0.091(5) 0.059(4) 0.045(4) -0.012(3) -0.051(4)
O22 0.048(3) 0.037(3) 0.050(3) 0.006(2) 0.007(2) -0.006(2)
O23 0.080(4) 0.058(3) 0.081(4) 0.009(3) 0.023(3) 0.047(3)
O24 0.056(3) 0.029(3) 0.055(3) 0.017(2) 0.013(2) 0.012(2)
O25 0.086(4) 0.095(4) 0.048(3) 0.038(3) 0.044(3) 0.057(3)
O26 0.065(3) 0.076(4) 0.049(3) 0.005(3) 0.013(3) 0.048(3)
O27 0.054(3) 0.058(3) 0.064(3) 0.024(3) 0.023(3) 0.001(3)
O28 0.053(3) 0.092(5) 0.086(4) 0.038(4) 0.032(3) 0.012(3)
O29 0.080(4) 0.081(4) 0.068(4) -0.003(3) -0.006(3) 0.057(4)
O30 0.054(3) 0.089(5) 0.073(4) -0.025(3) -0.022(3) 0.026(3)
C1 0.034(3) 0.027(3) 0.025(3) 0.006(2) 0.012(2) 0.012(3)
C2 0.031(3) 0.026(3) 0.016(2) 0.005(2) 0.010(2) 0.012(2)
C3 0.034(3) 0.029(3) 0.021(3) 0.004(2) 0.005(2) 0.008(3)
C4 0.041(3) 0.038(3) 0.020(3) 0.013(2) 0.006(2) 0.012(3)
C5 0.035(3) 0.031(3) 0.021(3) 0.006(2) 0.006(2) 0.008(3)
C6 0.030(3) 0.028(3) 0.033(3) 0.018(3) 0.006(3) 0.005(3)
C7 0.036(4) 0.052(4) 0.047(4) 0.026(3) 0.011(3) 0.017(3)
C8 0.026(4) 0.090(7) 0.088(6) 0.049(5) 0.013(4) 0.015(4)
C9 0.035(4) 0.074(6) 0.107(8) 0.054(6) -0.005(5) -0.004(4)
C10 0.041(4) 0.051(5) 0.061(5) 0.015(4) -0.018(4) -0.013(4)
C11 0.042(4) 0.043(4) 0.035(4) 0.011(3) -0.004(3) 0.001(3)
C12 0.032(3) 0.031(3) 0.028(3) 0.002(3) 0.009(3) 0.006(3)
C13 0.047(4) 0.050(4) 0.033(3) 0.008(3) 0.015(3) 0.009(3)
C14 0.052(5) 0.071(6) 0.043(4) 0.002(4) 0.025(4) 0.020(4)
C15 0.063(5) 0.053(5) 0.052(5) -0.007(4) 0.017(4) 0.029(4)
C16 0.083(6) 0.038(4) 0.045(4) 0.006(3) 0.012(4) 0.026(4)
C17 0.057(4) 0.033(4) 0.028(3) -0.001(3) 0.005(3) 0.007(3)
C18 0.031(3) 0.026(3) 0.020(3) 0.009(2) 0.008(2) 0.006(2)
C19 0.042(4) 0.025(3) 0.023(3) -0.005(2) 0.009(3) 0.009(3)
C20 0.042(4) 0.036(4) 0.045(4) 0.011(3) 0.006(3) 0.007(3)
C21 0.059(5) 0.037(4) 0.052(4) 0.011(3) 0.003(4) 0.018(3)
C22 0.067(5) 0.055(5) 0.056(5) 0.014(4) 0.004(4) 0.035(4)
C23 0.043(4) 0.058(5) 0.072(5) 0.011(4) 0.001(4) 0.017(4)
C24 0.041(4) 0.038(4) 0.046(4) 0.006(3) 0.013(3) 0.009(3)
C25 0.037(3) 0.032(3) 0.020(3) 0.002(2) 0.008(2) -0.002(3)
C26 0.044(4) 0.052(4) 0.026(3) 0.000(3) 0.007(3) 0.003(3)
C27 0.067(5) 0.052(5) 0.038(4) -0.012(3) 0.022(4) 0.002(4)
C28 0.052(5) 0.084(6) 0.022(3) -0.010(4) 0.006(3) -0.003(4)
C29 0.050(4) 0.078(6) 0.026(3) 0.005(4) 0.000(3) -0.001(4)
C30 0.050(4) 0.053(4) 0.027(3) 0.012(3) 0.008(3) 0.006(3)
C31 0.041(4) 0.032(3) 0.019(3) 0.010(2) 0.002(2) 0.010(3)
C32 0.037(4) 0.038(4) 0.022(3) 0.012(3) 0.001(3) 0.012(3)
C33 0.037(4) 0.044(4) 0.027(3) 0.008(3) 0.009(3) 0.006(3)
C34 0.034(3) 0.037(4) 0.027(3) 0.004(3) 0.002(3) -0.001(3)
C35 0.048(4) 0.056(5) 0.047(4) 0.021(4) -0.005(4) 0.008(4)
C36 0.034(4) 0.082(6) 0.046(4) 0.017(4) 0.000(3) 0.017(4)
C37 0.040(4) 0.053(5) 0.042(4) 0.016(3) -0.004(3) 0.011(3)
C38 0.039(4) 0.048(4) 0.033(3) 0.011(3) 0.009(3) 0.013(3)
C39 0.035(3) 0.048(4) 0.035(3) 0.014(3) 0.009(3) 0.021(3)
C40 0.044(4) 0.038(4) 0.031(3) 0.011(3) 0.005(3) 0.018(3)
C41 0.044(4) 0.029(3) 0.031(3) 0.005(3) 0.004(3) 0.011(3)
C42 0.037(4) 0.038(4) 0.025(3) -0.001(3) 0.005(3) 0.004(3)
C43 0.033(4) 0.047(4) 0.034(3) 0.012(3) 0.002(3) 0.000(3)
C44 0.034(3) 0.029(3) 0.019(3) 0.009(2) 0.010(2) 0.017(3)
C45 0.033(3) 0.034(3) 0.019(3) 0.008(2) 0.007(2) 0.012(3)
C46 0.036(3) 0.039(4) 0.024(3) 0.010(3) 0.005(3) 0.012(3)
C47 0.040(4) 0.037(4) 0.033(3) 0.011(3) 0.001(3) 0.015(3)
C48 0.048(4) 0.036(4) 0.023(3) 0.011(3) 0.004(3) 0.020(3)
C49 0.034(3) 0.028(3) 0.025(3) 0.000(2) 0.002(2) 0.004(3)
C50 0.055(4) 0.038(4) 0.025(3) 0.006(3) 0.009(3) 0.021(3)
C51 0.073(5) 0.053(5) 0.036(4) 0.020(3) 0.018(4) 0.015(4)
C52 0.071(5) 0.061(5) 0.031(4) 0.009(4) 0.024(4) 0.007(4)
C53 0.069(5) 0.057(5) 0.040(4) 0.002(4) 0.026(4) 0.021(4)
C54 0.067(5) 0.043(4) 0.031(3) 0.005(3) 0.017(3) 0.023(4)
C55 0.037(3) 0.028(3) 0.036(3) 0.007(3) 0.012(3) 0.009(3)
C56 0.047(4) 0.036(4) 0.040(4) 0.009(3) 0.006(3) 0.007(3)
C57 0.038(4) 0.040(4) 0.050(4) -0.006(3) 0.005(3) 0.003(3)
C58 0.049(4) 0.027(4) 0.071(5) 0.003(4) 0.015(4) 0.007(3)
C59 0.052(4) 0.034(4) 0.069(5) 0.021(4) 0.024(4) 0.013(3)
C60 0.040(4) 0.034(4) 0.043(4) 0.011(3) 0.010(3) 0.008(3)
C61 0.029(3) 0.025(3) 0.019(3) 0.005(2) 0.002(2) 0.007(2)
C62 0.032(3) 0.033(3) 0.022(3) 0.009(2) 0.006(2) 0.008(3)
C63 0.049(4) 0.037(4) 0.037(4) 0.017(3) 0.004(3) 0.009(3)
C64 0.041(4) 0.054(4) 0.043(4) 0.021(3) 0.005(3) 0.015(3)
C65 0.033(4) 0.064(5) 0.032(4) 0.008(3) 0.000(3) 0.013(3)
C66 0.044(4) 0.045(4) 0.039(4) 0.006(3) -0.002(3) 0.002(3)
C67 0.046(4) 0.035(4) 0.024(3) 0.005(3) 0.001(3) 0.006(3)
C68 0.041(4) 0.026(3) 0.028(3) 0.010(2) 0.009(3) 0.008(3)
C69 0.047(4) 0.041(4) 0.035(3) 0.015(3) 0.010(3) 0.013(3)
C70 0.047(4) 0.050(4) 0.059(5) 0.025(4) 0.019(4) 0.021(3)
C71 0.066(5) 0.046(4) 0.065(5) 0.021(4) 0.040(4) 0.029(4)
C72 0.069(5) 0.056(5) 0.047(4) 0.003(4) 0.028(4) 0.019(4)
C73 0.045(4) 0.053(4) 0.036(4) 0.007(3) 0.012(3) 0.013(3)
C74 0.040(4) 0.028(3) 0.039(4) 0.003(3) 0.008(3) 0.013(3)
C75 0.044(4) 0.035(4) 0.034(3) 0.003(3) 0.003(3) 0.012(3)
C76 0.080(5) 0.060(5) 0.041(4) 0.023(4) 0.020(4) 0.049(4)
C77 0.076(5) 0.041(4) 0.031(4) 0.016(3) -0.004(4) -0.011(4)
C78 0.045(4) 0.028(3) 0.028(3) 0.003(3) 0.010(3) 0.007(3)
C79 0.048(4) 0.038(4) 0.035(3) 0.010(3) 0.011(3) 0.017(3)
C80 0.040(4) 0.030(4) 0.035(3) 0.011(3) 0.016(3) 0.010(3)
C81 0.046(4) 0.044(4) 0.045(4) 0.019(3) 0.016(3) 0.025(3)
C82 0.048(4) 0.051(4) 0.027(3) 0.012(3) 0.009(3) 0.022(3)
C83 0.045(4) 0.037(4) 0.029(3) 0.007(3) 0.009(3) 0.009(3)
C84 0.037(4) 0.047(4) 0.053(4) 0.015(3) 0.010(3) 0.010(3)
C85 0.060(5) 0.055(5) 0.034(4) 0.001(3) 0.000(3) 0.030(4)
C86 0.047(4) 0.050(4) 0.049(4) 0.000(4) -0.001(4) 0.021(4)

loop_
_atom_type_symbol
_atom_type_description
_atom_type_scat_dispersion_real
_atom_type_scat_dispersion_imag
_atom_type_scat_source
C C 0.0033 0.0016 'International Tables Vol C Tables 4.2.6.8 and 6.1.1.4'
H H 0.0000 0.0000 'International Tables Vol C Tables 4.2.6.8 and 6.1.1.4'
O O 0.0106 0.0060 'International Tables Vol C Tables 4.2.6.8 and 6.1.1.4'
P P 0.1023 0.0942 'International Tables Vol C Tables 4.2.6.8 and 6.1.1.4'
Ru Ru -1.2594 0.8363 'International Tables Vol C Tables 4.2.6.8 and 6.1.1.4'

loop_
_geom_angle_atom_site_label_1
_geom_angle_atom_site_label_2
_geom_angle_atom_site_label_3
_geom_angle
C32 Ru1 C31 87.7(3)
C32 Ru1 C18 121.2(2)
C31 Ru1 C18 128.6(2)
C32 Ru1 C1 135.8(2)
C31 Ru1 C1 92.1(2)
C18 Ru1 C1 92.7(2)
C32 Ru1 C2 100.4(2)
C31 Ru1 C2 104.0(2)
C18 Ru1 C2 110.2(2)
C1 Ru1 C2 37.16(19)
C32 Ru1 Ru4 159.46(18)
C31 Ru1 Ru4 112.76(18)
C18 Ru1 Ru4 46.95(14)
C1 Ru1 Ru4 46.45(15)
C2 Ru1 Ru4 74.23(13)
C32 Ru1 Ru5 98.77(18)
C31 Ru1 Ru5 172.60(18)
C18 Ru1 Ru5 44.68(15)
C1 Ru1 Ru5 85.73(15)
C2 Ru1 Ru5 78.40(13)
Ru4 Ru1 Ru5 60.861(16)
C32 Ru1 Ru6 126.49(17)
C31 Ru1 Ru6 82.60(17)
C18 Ru1 Ru6 46.00(15)
C1 Ru1 Ru6 97.21(15)
C2 Ru1 Ru6 133.06(13)
Ru4 Ru1 Ru6 60.904(18)
Ru5 Ru1 Ru6 90.661(19)
C32 Ru1 Ru2 80.59(16)
C31 Ru1 Ru2 115.54(16)
C18 Ru1 Ru2 44.27(14)
C1 Ru1 Ru2 136.91(15)
C2 Ru1 Ru2 140.44(13)
Ru4 Ru1 Ru2 91.086(17)
Ru5 Ru1 Ru2 62.552(16)
Ru6 Ru1 Ru2 57.730(16)
C34 Ru2 C33 89.1(3)
C34 Ru2 C18 120.1(2)
C33 Ru2 C18 140.2(2)
C34 Ru2 P2 95.62(19)
C33 Ru2 P2 104.0(2)
C18 Ru2 P2 99.50(16)
C34 Ru2 Ru6 110.73(18)
C33 Ru2 Ru6 149.2(2)
C18 Ru2 Ru6 47.97(15)
P2 Ru2 Ru6 52.45(4)
C34 Ru2 Ru1 165.6(2)
C33 Ru2 Ru1 103.52(18)
C18 Ru2 Ru1 45.49(15)
P2 Ru2 Ru1 88.09(4)
Ru6 Ru2 Ru1 61.062(15)
C34 Ru2 Ru3 76.08(19)
C33 Ru2 Ru3 148.2(2)
C18 Ru2 Ru3 44.06(15)
P2 Ru2 Ru3 105.32(4)
Ru6 Ru2 Ru3 62.181(19)
Ru1 Ru2 Ru3 89.557(17)
C34 Ru2 Ru5 112.8(2)
C33 Ru2 Ru5 104.40(19)
C18 Ru2 Ru5 41.85(15)
P2 Ru2 Ru5 139.69(4)
Ru6 Ru2 Ru5 89.78(2)
Ru1 Ru2 Ru5 57.774(16)
Ru3 Ru2 Ru5 58.351(16)
C37 Ru3 C35 90.8(3)
C37 Ru3 C36 97.4(3)
C35 Ru3 C36 91.6(3)
C37 Ru3 C18 121.5(2)
C35 Ru3 C18 137.7(3)
C36 Ru3 C18 108.5(3)
C37 Ru3 Ru5 81.96(19)
C35 Ru3 Ru5 169.0(2)
C36 Ru3 Ru5 97.5(2)
C18 Ru3 Ru5 44.09(15)
C37 Ru3 Ru2 97.7(2)
C35 Ru3 Ru2 111.1(2)
C36 Ru3 Ru2 152.5(2)
C18 Ru3 Ru2 44.06(15)
Ru5 Ru3 Ru2 62.085(18)
C37 Ru3 Ru4 131.9(2)
C35 Ru3 Ru4 131.7(2)
C36 Ru3 Ru4 65.4(2)
C18 Ru3 Ru4 43.48(15)
Ru5 Ru3 Ru4 58.460(17)
Ru2 Ru3 Ru4 87.423(17)
C37 Ru3 Ru6 154.3(2)
C35 Ru3 Ru6 94.1(2)
C36 Ru3 Ru6 107.7(2)
C18 Ru3 Ru6 44.94(15)
Ru5 Ru3 Ru6 89.017(19)
Ru2 Ru3 Ru6 57.059(16)
Ru4 Ru3 Ru6 58.324(15)
C39 Ru4 C38 98.0(3)
C39 Ru4 C1 95.7(2)
C38 Ru4 C1 95.8(2)
C39 Ru4 C18 131.9(2)
C38 Ru4 C18 125.3(2)
C1 Ru4 C18 99.2(2)
C39 Ru4 Ru1 133.35(19)
C38 Ru4 Ru1 115.5(2)
C1 Ru4 Ru1 51.70(15)
C18 Ru4 Ru1 48.23(15)
C39 Ru4 Ru5 90.5(2)
C38 Ru4 Ru5 169.78(19)
C1 Ru4 Ru5 88.98(16)
C18 Ru4 Ru5 44.75(15)
Ru1 Ru4 Ru5 60.974(19)
C39 Ru4 Ru6 162.08(18)
C38 Ru4 Ru6 78.91(19)
C1 Ru4 Ru6 102.18(15)
C18 Ru4 Ru6 46.55(15)
Ru1 Ru4 Ru6 61.863(16)
Ru5 Ru4 Ru6 91.26(2)
C39 Ru4 Ru3 105.10(19)
C38 Ru4 Ru3 112.31(19)
C1 Ru4 Ru3 141.69(15)
C18 Ru4 Ru3 43.43(15)
Ru1 Ru4 Ru3 91.664(18)
Ru5 Ru4 Ru3 59.572(16)
Ru6 Ru4 Ru3 60.983(18)
C41 Ru5 C40 94.9(3)
C41 Ru5 C18 123.8(2)
C40 Ru5 C18 124.4(3)
C41 Ru5 P1 99.09(18)
C40 Ru5 P1 94.82(18)
C18 Ru5 P1 113.68(15)
C41 Ru5 Ru4 168.97(18)
C40 Ru5 Ru4 94.8(2)
C18 Ru5 Ru4 45.54(15)
P1 Ru5 Ru4 85.32(4)
C41 Ru5 Ru1 113.44(18)
C40 Ru5 Ru1 149.97(19)
C18 Ru5 Ru1 46.68(15)
P1 Ru5 Ru1 71.96(4)
Ru4 Ru5 Ru1 58.165(17)
C41 Ru5 Ru3 113.61(18)
C40 Ru5 Ru3 85.68(19)
C18 Ru5 Ru3 44.80(15)
P1 Ru5 Ru3 147.16(4)
Ru4 Ru5 Ru3 61.967(19)
Ru1 Ru5 Ru3 91.45(2)
C41 Ru5 Ru2 81.30(18)
C40 Ru5 Ru2 138.80(18)
C18 Ru5 Ru2 42.50(15)
P1 Ru5 Ru2 126.36(4)
Ru4 Ru5 Ru2 87.93(2)
Ru1 Ru5 Ru2 59.674(18)
Ru3 Ru5 Ru2 59.564(18)
C42 Ru6 C43 87.1(3)
C42 Ru6 C18 135.5(2)
C43 Ru6 C18 128.6(3)
C42 Ru6 P2 102.04(19)
C43 Ru6 P2 99.1(2)
C18 Ru6 P2 97.54(15)
C42 Ru6 Ru2 142.54(19)
C43 Ru6 Ru2 120.33(19)
C18 Ru6 Ru2 46.18(14)
P2 Ru6 Ru2 52.24(4)
C42 Ru6 Ru4 100.37(18)
C43 Ru6 Ru4 114.6(2)
C18 Ru6 Ru4 44.90(14)
P2 Ru6 Ru4 140.15(4)
Ru2 Ru6 Ru4 90.98(2)
C42 Ru6 Ru1 95.46(18)
C43 Ru6 Ru1 171.8(2)
C18 Ru6 Ru1 45.55(15)
P2 Ru6 Ru1 88.07(4)
Ru2 Ru6 Ru1 61.208(18)
Ru4 Ru6 Ru1 57.233(17)
C42 Ru6 Ru3 153.81(19)
C43 Ru6 Ru3 85.4(2)
C18 Ru6 Ru3 43.33(15)
P2 Ru6 Ru3 103.92(4)
Ru2 Ru6 Ru3 60.759(18)
Ru4 Ru6 Ru3 60.692(19)
Ru1 Ru6 Ru3 88.865(19)
C74 Ru7 C75 96.7(3)
C74 Ru7 C61 124.4(2)
C75 Ru7 C61 121.7(2)
C74 Ru7 P3 92.51(19)
C75 Ru7 P3 101.49(19)
C61 Ru7 P3 114.33(16)
C74 Ru7 Ru10 91.91(18)
C75 Ru7 Ru10 166.95(18)
C61 Ru7 Ru10 45.41(15)
P3 Ru7 Ru10 87.88(4)
C74 Ru7 Ru12 87.78(19)
C75 Ru7 Ru12 107.70(19)
C61 Ru7 Ru12 45.39(15)
P3 Ru7 Ru12 150.57(4)
Ru10 Ru7 Ru12 62.714(18)
C74 Ru7 Ru11 145.48(19)
C75 Ru7 Ru11 116.28(19)
C61 Ru7 Ru11 46.06(15)
P3 Ru7 Ru11 72.02(4)
Ru10 Ru7 Ru11 57.768(16)
Ru12 Ru7 Ru11 91.45(2)
C74 Ru7 Ru8 142.95(19)
C75 Ru7 Ru8 78.91(18)
C61 Ru7 Ru8 43.01(15)
P3 Ru7 Ru8 124.50(4)
Ru10 Ru7 Ru8 88.313(18)
Ru12 Ru7 Ru8 59.680(17)
Ru11 Ru7 Ru8 59.641(15)
C76 Ru8 C77 90.3(3)
C76 Ru8 C61 122.6(3)
C77 Ru8 C61 136.8(3)
C76 Ru8 P4 97.9(2)
C77 Ru8 P4 102.8(2)
C61 Ru8 P4 99.62(15)
C76 Ru8 Ru9 124.4(3)
C77 Ru8 Ru9 136.6(3)
C61 Ru8 Ru9 47.56(15)
P4 Ru8 Ru9 52.13(4)
C76 Ru8 Ru12 79.9(2)
C77 Ru8 Ru12 161.0(2)
C61 Ru8 Ru12 44.63(15)
P4 Ru8 Ru12 94.72(4)
Ru9 Ru8 Ru12 61.221(16)
C76 Ru8 Ru11 161.5(2)
C77 Ru8 Ru11 94.5(2)
C61 Ru8 Ru11 45.62(15)
P4 Ru8 Ru11 98.39(4)
Ru9 Ru8 Ru11 61.509(16)
Ru12 Ru8 Ru11 90.24(2)
C76 Ru8 Ru7 102.7(2)
C77 Ru8 Ru7 108.9(2)
C61 Ru8 Ru7 42.19(15)
P4 Ru8 Ru7 141.74(4)
Ru9 Ru8 Ru7 89.745(18)
Ru12 Ru8 Ru7 58.419(16)
Ru11 Ru8 Ru7 58.914(17)
C78 Ru9 C79 88.9(3)
C78 Ru9 C61 124.1(2)
C79 Ru9 C61 137.9(2)
C78 Ru9 P4 104.07(19)
C79 Ru9 P4 98.07(19)
C61 Ru9 P4 97.90(15)
C78 Ru9 Ru8 130.48(19)
C79 Ru9 Ru8 132.0(2)
C61 Ru9 Ru8 45.93(15)
P4 Ru9 Ru8 52.03(4)
C78 Ru9 Ru10 100.99(18)
C79 Ru9 Ru10 109.92(19)
C61 Ru9 Ru10 44.63(15)
P4 Ru9 Ru10 142.49(4)
Ru8 Ru9 Ru10 90.453(18)
C78 Ru9 Ru12 82.79(19)
C79 Ru9 Ru12 166.5(2)
C61 Ru9 Ru12 44.39(15)
P4 Ru9 Ru12 94.32(4)
Ru8 Ru9 Ru12 60.773(18)
Ru10 Ru9 Ru12 61.644(16)
C78 Ru9 Ru11 157.32(18)
C79 Ru9 Ru11 94.1(2)
C61 Ru9 Ru11 45.22(15)
P4 Ru9 Ru11 97.77(4)
Ru8 Ru9 Ru11 60.808(17)
Ru10 Ru9 Ru11 56.901(16)
Ru12 Ru9 Ru11 89.61(2)
C81 Ru10 C80 95.0(3)
C81 Ru10 C44 98.5(2)
C80 Ru10 C44 96.8(2)
C81 Ru10 C61 134.1(2)
C80 Ru10 C61 124.3(2)
C44 Ru10 C61 99.2(2)
C81 Ru10 Ru11 139.7(2)
C80 Ru10 Ru11 113.33(18)
C44 Ru10 Ru11 52.01(15)
C61 Ru10 Ru11 48.54(15)
C81 Ru10 Ru7 94.2(2)
C80 Ru10 Ru7 168.95(18)
C44 Ru10 Ru7 87.93(15)
C61 Ru10 Ru7 44.81(15)
Ru11 Ru10 Ru7 62.120(17)
C81 Ru10 Ru9 155.8(2)
C80 Ru10 Ru9 77.83(18)
C44 Ru10 Ru9 105.20(14)
C61 Ru10 Ru9 46.49(15)
Ru11 Ru10 Ru9 62.621(16)
Ru7 Ru10 Ru9 91.300(18)
C81 Ru10 Ru12 103.55(19)
C80 Ru10 Ru12 112.55(19)
C44 Ru10 Ru12 141.13(15)
C61 Ru10 Ru12 43.30(15)
Ru11 Ru10 Ru12 91.84(2)
Ru7 Ru10 Ru12 59.103(16)
Ru9 Ru10 Ru12 59.848(17)
C82 Ru11 C83 85.9(3)
C82 Ru11 C61 130.2(3)
C83 Ru11 C61 126.4(2)
C82 Ru11 C44 92.5(2)
C83 Ru11 C44 130.2(2)
C61 Ru11 C44 91.4(2)
C82 Ru11 C45 104.1(2)
C83 Ru11 C45 94.3(2)
C61 Ru11 C45 108.9(2)
C44 Ru11 C45 38.1(2)
C82 Ru11 Ru10 112.1(2)
C83 Ru11 Ru10 160.67(19)
C61 Ru11 Ru10 46.63(15)
C44 Ru11 Ru10 45.89(14)
C45 Ru11 Ru10 75.15(15)
C82 Ru11 Ru7 172.0(2)
C83 Ru11 Ru7 102.00(19)
C61 Ru11 Ru7 43.73(14)
C44 Ru11 Ru7 82.99(13)
C45 Ru11 Ru7 76.30(14)
Ru10 Ru11 Ru7 60.112(19)
C82 Ru11 Ru8 119.02(18)
C83 Ru11 Ru8 86.05(19)
C61 Ru11 Ru8 44.17(15)
C44 Ru11 Ru8 135.13(14)
C45 Ru11 Ru8 136.70(14)
Ru10 Ru11 Ru8 90.71(2)
Ru7 Ru11 Ru8 61.445(18)
C82 Ru11 Ru9 85.1(2)
C83 Ru11 Ru9 131.02(18)
C61 Ru11 Ru9 45.30(14)
C44 Ru11 Ru9 98.27(15)
C45 Ru11 Ru9 134.56(15)
Ru10 Ru11 Ru9 60.478(18)
Ru7 Ru11 Ru9 89.02(2)
Ru8 Ru11 Ru9 57.682(18)
C86 Ru12 C85 92.6(3)
C86 Ru12 C84 93.6(3)
C85 Ru12 C84 94.4(3)
C86 Ru12 C61 134.9(3)
C85 Ru12 C61 120.5(3)
C84 Ru12 C61 111.7(3)
C86 Ru12 Ru7 164.1(2)
C85 Ru12 Ru7 79.8(2)
C84 Ru12 Ru7 100.9(2)
C61 Ru12 Ru7 44.26(15)
C86 Ru12 Ru8 106.0(2)
C85 Ru12 Ru8 98.4(2)
C84 Ru12 Ru8 156.0(2)
C61 Ru12 Ru8 44.38(15)
Ru7 Ru12 Ru8 61.901(19)
C86 Ru12 Ru9 91.8(2)
C85 Ru12 Ru9 156.2(2)
C84 Ru12 Ru9 108.7(2)
C61 Ru12 Ru9 45.67(15)
Ru7 Ru12 Ru9 89.92(2)
Ru8 Ru12 Ru9 58.006(18)
C86 Ru12 Ru10 134.9(2)
C85 Ru12 Ru10 128.8(2)
C84 Ru12 Ru10 69.1(2)
C61 Ru12 Ru10 42.79(15)
Ru7 Ru12 Ru10 58.183(18)
Ru8 Ru12 Ru10 87.08(2)
Ru9 Ru12 Ru10 58.508(18)
C2 P1 C6 107.9(2)
C2 P1 C12 107.7(2)
C6 P1 C12 100.1(3)
C2 P1 Ru5 104.50(17)
C6 P1 Ru5 121.12(19)
C12 P1 Ru5 115.0(2)
C25 P2 C19 104.0(3)
C25 P2 Ru2 119.4(2)
C19 P2 Ru2 119.43(19)
C25 P2 Ru6 120.9(2)
C19 P2 Ru6 116.85(19)
Ru2 P2 Ru6 75.32(5)
C45 P3 C55 107.6(3)
C45 P3 C49 106.1(3)
C55 P3 C49 102.1(3)
C45 P3 Ru7 102.35(19)
C55 P3 Ru7 121.5(2)
C49 P3 Ru7 116.2(2)
C68 P4 C62 101.9(3)
C68 P4 Ru8 122.19(19)
C62 P4 Ru8 117.99(19)
C68 P4 Ru9 118.17(19)
C62 P4 Ru9 120.86(19)
Ru8 P4 Ru9 75.84(5)
C2 C1 C5 107.5(5)
C2 C1 Ru4 124.5(4)
C5 C1 Ru4 128.0(4)
C2 C1 Ru1 74.5(3)
C5 C1 Ru1 114.0(4)
Ru4 C1 Ru1 81.85(19)
C1 C2 C3 110.9(5)
C1 C2 P1 120.2(4)
C3 C2 P1 127.7(4)
C1 C2 Ru1 68.4(3)
C3 C2 Ru1 112.5(3)
P1 C2 Ru1 96.5(2)
O1 C3 C2 127.9(5)
O1 C3 C4 125.3(5)
C2 C3 C4 106.8(5)
C5 C4 C3 106.0(5)
O2 C5 C4 126.5(5)
O2 C5 C1 125.1(5)
C4 C5 C1 108.4(5)
C11 C6 C7 118.4(6)
C11 C6 P1 120.5(5)
C7 C6 P1 121.0(5)
C8 C7 C6 120.7(7)
C7 C8 C9 120.2(8)
C10 C9 C8 119.8(7)
C9 C10 C11 120.5(7)
C6 C11 C10 120.4(7)
C13 C12 C17 119.3(6)
C13 C12 P1 123.6(5)
C17 C12 P1 117.1(4)
C12 C13 C14 119.2(7)
C15 C14 C13 120.8(7)
C14 C15 C16 120.4(7)
C17 C16 C15 120.8(7)
C16 C17 C12 119.6(6)
Ru5 C18 Ru4 89.7(2)
Ru5 C18 Ru2 95.6(2)
Ru4 C18 Ru2 172.6(3)
Ru5 C18 Ru3 91.1(2)
Ru4 C18 Ru3 93.1(2)
Ru2 C18 Ru3 91.9(2)
Ru5 C18 Ru1 88.6(2)
Ru4 C18 Ru1 84.81(19)
Ru2 C18 Ru1 90.2(2)
Ru3 C18 Ru1 177.9(3)
Ru5 C18 Ru6 176.7(3)
Ru4 C18 Ru6 88.6(2)
Ru2 C18 Ru6 85.8(2)
Ru3 C18 Ru6 91.7(2)
Ru1 C18 Ru6 88.5(2)
C24 C19 C20 118.0(6)
C24 C19 P2 121.8(5)
C20 C19 P2 120.2(5)
C21 C20 C19 120.4(6)
C20 C21 C22 120.7(7)
C23 C22 C21 120.2(7)
C22 C23 C24 120.3(7)
C19 C24 C23 120.4(7)
C30 C25 C26 119.4(6)
C30 C25 P2 119.6(5)
C26 C25 P2 120.9(5)
C27 C26 C25 119.5(7)
C28 C27 C26 120.6(7)
C27 C28 C29 120.2(6)
C28 C29 C30 120.7(7)
C25 C30 C29 119.7(7)
O3 C31 Ru1 178.1(5)
O4 C32 Ru1 177.7(5)
O5 C33 Ru2 177.1(6)
O6 C34 Ru2 176.4(6)
O7 C35 Ru3 177.1(7)
O8 C36 Ru3 163.8(7)
O9 C37 Ru3 178.1(6)
O10 C38 Ru4 174.3(6)
O11 C39 Ru4 177.9(6)
O12 C40 Ru5 177.8(6)
O13 C41 Ru5 175.8(6)
O14 C42 Ru6 178.5(6)
O15 C43 Ru6 176.4(6)
C45 C44 C48 106.9(5)
C45 C44 Ru10 125.5(4)
C48 C44 Ru10 127.5(4)
C45 C44 Ru11 72.3(3)
C48 C44 Ru11 114.4(4)
Ru10 C44 Ru11 82.11(18)
C44 C45 C46 109.7(5)
C44 C45 P3 120.8(4)
C46 C45 P3 127.7(4)
C44 C45 Ru11 69.7(3)
C46 C45 Ru11 110.2(4)
P3 C45 Ru11 99.6(2)
O16 C46 C45 127.7(6)
O16 C46 C47 124.9(6)
C45 C46 C47 107.4(5)
C48 C47 C46 105.8(5)
O17 C48 C47 125.6(6)
O17 C48 C44 124.7(6)
C47 C48 C44 109.7(5)
C50 C49 C54 119.9(6)
C50 C49 P3 122.4(5)
C54 C49 P3 117.6(5)
C49 C50 C51 120.5(6)
C52 C51 C50 118.9(7)
C53 C52 C51 120.6(6)
C52 C53 C54 120.0(7)
C49 C54 C53 120.0(7)
C60 C55 C56 119.8(6)
C60 C55 P3 120.4(5)
C56 C55 P3 119.8(5)
C57 C56 C55 119.7(6)
C56 C57 C58 120.9(7)
C57 C58 C59 120.5(7)
C58 C59 C60 119.4(7)
C55 C60 C59 119.7(6)
Ru7 C61 Ru10 89.8(2)
Ru7 C61 Ru8 94.8(2)
Ru10 C61 Ru8 173.3(3)
Ru7 C61 Ru12 90.4(2)
Ru10 C61 Ru12 93.9(2)
Ru8 C61 Ru12 91.0(2)
Ru7 C61 Ru11 90.2(2)
Ru10 C61 Ru11 84.8(2)
Ru8 C61 Ru11 90.2(2)
Ru12 C61 Ru11 178.6(3)
Ru7 C61 Ru9 178.6(3)
Ru10 C61 Ru9 88.9(2)
Ru8 C61 Ru9 86.5(2)
Ru12 C61 Ru9 89.9(2)
Ru11 C61 Ru9 89.5(2)
C67 C62 C63 118.7(5)
C67 C62 P4 121.4(4)
C63 C62 P4 119.8(5)
C64 C63 C62 119.7(6)
C65 C64 C63 121.2(6)
C64 C65 C66 119.3(6)
C65 C66 C67 120.7(6)
C62 C67 C66 120.3(6)
C69 C68 C73 118.1(6)
C69 C68 P4 120.9(5)
C73 C68 P4 121.0(5)
C70 C69 C68 121.2(6)
C69 C70 C71 120.6(7)
C72 C71 C70 118.7(7)
C73 C72 C71 120.9(7)
C68 C73 C72 120.5(7)
O18 C74 Ru7 176.0(6)
O19 C75 Ru7 175.9(6)
O20 C76 Ru8 178.1(8)
O21 C77 Ru8 177.6(7)
O22 C78 Ru9 175.8(6)
O23 C79 Ru9 176.7(6)
O24 C80 Ru10 175.6(5)
O25 C81 Ru10 177.8(7)
O26 C82 Ru11 175.3(6)
O27 C83 Ru11 175.3(6)
O28 C84 Ru12 165.7(6)
O29 C85 Ru12 176.8(7)
O30 C86 Ru12 178.6(7)

loop_
_geom_bond_atom_site_label_1
_geom_bond_atom_site_label_2
_geom_bond_distance
Ru1 C32 1.907(6)
Ru1 C31 1.911(6)
Ru1 C18 2.078(5)
Ru1 C1 2.200(5)
Ru1 C2 2.280(5)
Ru1 Ru4 2.7748(7)
Ru1 Ru5 2.8559(7)
Ru1 Ru6 2.9099(7)
Ru1 Ru2 2.9140(7)
Ru2 C34 1.878(6)
Ru2 C33 1.893(6)
Ru2 C18 2.034(5)
Ru2 P2 2.2977(16)
Ru2 Ru6 2.8115(7)
Ru2 Ru3 2.9232(8)
Ru2 Ru5 2.9959(7)
Ru3 C37 1.901(8)
Ru3 C35 1.914(7)
Ru3 C36 1.924(8)
Ru3 C18 2.034(5)
Ru3 Ru5 2.8862(7)
Ru3 Ru4 2.9545(8)
Ru3 Ru6 2.9629(8)
Ru4 C39 1.899(7)
Ru4 C38 1.902(7)
Ru4 C1 2.032(6)
Ru4 C18 2.036(5)
Ru4 Ru5 2.8528(7)
Ru4 Ru6 2.8835(7)
Ru5 C41 1.900(7)
Ru5 C40 1.895(6)
Ru5 C18 2.008(5)
Ru5 P1 2.3140(15)
Ru6 C42 1.878(7)
Ru6 C43 1.882(6)
Ru6 C18 2.094(5)
Ru6 P2 2.3042(16)
Ru7 C74 1.902(6)
Ru7 C75 1.916(7)
Ru7 C61 2.003(5)
Ru7 P3 2.3091(16)
Ru7 Ru10 2.8423(8)
Ru7 Ru12 2.8702(7)
Ru7 Ru11 2.8977(7)
Ru7 Ru8 2.9721(8)
Ru8 C76 1.881(7)
Ru8 C77 1.891(7)
Ru8 C61 2.035(5)
Ru8 P4 2.2981(15)
Ru8 Ru9 2.8264(8)
Ru8 Ru12 2.9083(8)
Ru8 Ru11 2.9197(7)
Ru9 C78 1.868(6)
Ru9 C79 1.893(7)
Ru9 C61 2.090(5)
Ru9 P4 2.3010(15)
Ru9 Ru10 2.8805(7)
Ru9 Ru12 2.9210(7)
Ru9 Ru11 2.9394(7)
Ru10 C81 1.904(7)
Ru10 C80 1.905(6)
Ru10 C44 2.010(5)
Ru10 C61 2.024(5)
Ru10 Ru11 2.7731(7)
Ru10 Ru12 2.9727(7)
Ru11 C82 1.888(7)
Ru11 C83 1.919(7)
Ru11 C61 2.087(5)
Ru11 C44 2.206(5)
Ru11 C45 2.241(5)
Ru12 C86 1.907(7)
Ru12 C85 1.910(7)
Ru12 C84 1.911(7)
Ru12 C61 2.043(5)
P1 C2 1.812(6)
P1 C6 1.824(6)
P1 C12 1.830(6)
P2 C25 1.813(6)
P2 C19 1.818(6)
P3 C45 1.799(6)
P3 C55 1.835(6)
P3 C49 1.835(6)
P4 C68 1.823(6)
P4 C62 1.829(6)
O1 C3 1.209(7)
O2 C5 1.202(7)
O3 C31 1.136(7)
O4 C32 1.146(7)
O5 C33 1.142(7)
O6 C34 1.148(7)
O7 C35 1.134(8)
O8 C36 1.141(8)
O9 C37 1.141(8)
O10 C38 1.153(7)
O11 C39 1.141(7)
O12 C40 1.138(7)
O13 C41 1.141(7)
O14 C42 1.153(7)
O15 C43 1.132(7)
O16 C46 1.209(7)
O17 C48 1.208(7)
O18 C74 1.154(7)
O19 C75 1.141(7)
O20 C76 1.128(8)
O21 C77 1.123(8)
O22 C78 1.149(7)
O23 C79 1.131(7)
O24 C80 1.140(7)
O25 C81 1.150(7)
O26 C82 1.143(7)
O27 C83 1.129(7)
O28 C84 1.143(8)
O29 C85 1.131(8)
O30 C86 1.140(8)
C1 C2 1.429(8)
C1 C5 1.515(8)
C2 C3 1.505(7)
C3 C4 1.519(8)
C4 C5 1.514(8)
C6 C11 1.383(8)
C6 C7 1.399(8)
C7 C8 1.371(9)
C8 C9 1.382(12)
C9 C10 1.367(11)
C10 C11 1.386(9)
C12 C13 1.381(8)
C12 C17 1.410(8)
C13 C14 1.402(9)
C14 C15 1.353(10)
C15 C16 1.366(10)
C16 C17 1.371(9)
C19 C24 1.392(8)
C19 C20 1.410(8)
C20 C21 1.372(9)
C21 C22 1.381(10)
C22 C23 1.359(10)
C23 C24 1.399(10)
C25 C30 1.387(9)
C25 C26 1.405(9)
C26 C27 1.387(9)
C27 C28 1.367(11)
C28 C29 1.376(11)
C29 C30 1.387(9)
C44 C45 1.451(8)
C44 C48 1.511(8)
C45 C46 1.511(8)
C46 C47 1.518(8)
C47 C48 1.498(8)
C49 C50 1.361(8)
C49 C54 1.377(8)
C50 C51 1.406(8)
C51 C52 1.376(10)
C52 C53 1.362(10)
C53 C54 1.392(9)
C55 C60 1.391(8)
C55 C56 1.396(8)
C56 C57 1.377(9)
C57 C58 1.369(10)
C58 C59 1.384(10)
C59 C60 1.403(9)
C62 C67 1.381(8)
C62 C63 1.398(8)
C63 C64 1.390(9)
C64 C65 1.361(9)
C65 C66 1.375(9)
C66 C67 1.388(8)
C68 C69 1.381(8)
C68 C73 1.390(8)
C69 C70 1.372(8)
C70 C71 1.383(10)
C71 C72 1.372(10)
C72 C73 1.381(9)
